data_1555886
loop_
_publ_author_name
'Hou, Chuan-Jin'
'Hu, Xiang-Ping'

_publ_section_title
;
 Sterically Hindered Chiral Ferrocenyl P,N,N-Ligands for Highly
 Diastereo-/Enantioselective Ir-Catalyzed Hydrogenation of
 \a-Alkyl-\b-ketoesters via Dynamic Kinetic Resolution.
;
_journal_issue 21
_journal_name_full 'Organic letters'
_journal_page_first 5592
_journal_page_last 5595
_journal_paper_doi 10.1021/acs.orglett.6b02828
_journal_volume 18
_journal_year 2016
_chemical_absolute_configuration unk
_chemical_formula_sum 'C36 H34 Fe N2 P'
_chemical_formula_weight 581.47
_space_group_IT_number 4
_space_group_name_Hall 'P 2yb'
_space_group_name_H-M_alt 'P 1 21 1'
_symmetry_cell_setting monoclinic
_symmetry_space_group_name_H-M 'P 1 21 1'
_atom_sites_solution_hydrogens geom
_atom_sites_solution_primary direct
_atom_sites_solution_secondary difmap
_audit_creation_method SHELXL-97
_cell_angle_alpha 90.00
_cell_angle_beta 95.7820(10)
_cell_angle_gamma 90.00
_cell_formula_units_Z 2
_cell_length_a 10.7641(8)
_cell_length_b 11.7191(8)
_cell_length_c 11.5933(8)
_cell_measurement_reflns_used 9985
_cell_measurement_temperature 293(2)
_cell_measurement_theta_max 27.55
_cell_measurement_theta_min 2.46
_cell_volume 1455.00(18)
_computing_cell_refinement 'Bruker SMART'
_computing_data_collection 'Bruker SMART'
_computing_data_reduction 'Bruker SAINT'
_computing_molecular_graphics 'Bruker SHELXTL'
_computing_publication_material 'Bruker SHELXTL'
_computing_structure_refinement 'SHELXL-97 (Sheldrick, 1997)'
_computing_structure_solution 'SHELXS-97 (Sheldrick, 1990)'
_diffrn_ambient_temperature 293(2)
_diffrn_measured_fraction_theta_full 0.988
_diffrn_measured_fraction_theta_max 0.988
_diffrn_measurement_device_type 'CCD area detector'
_diffrn_measurement_method 'phi and omega scans'
_diffrn_radiation_monochromator graphite
_diffrn_radiation_source 'fine-focus sealed tube'
_diffrn_radiation_type MoK\a
_diffrn_radiation_wavelength 0.71073
_diffrn_reflns_av_R_equivalents 0.0194
_diffrn_reflns_av_sigmaI/netI 0.0346
_diffrn_reflns_limit_h_max 14
_diffrn_reflns_limit_h_min -13
_diffrn_reflns_limit_k_max 15
_diffrn_reflns_limit_k_min -15
_diffrn_reflns_limit_l_max 14
_diffrn_reflns_limit_l_min -15
_diffrn_reflns_number 12386
_diffrn_reflns_theta_full 27.55
_diffrn_reflns_theta_max 27.55
_diffrn_reflns_theta_min 1.77
_exptl_absorpt_coefficient_mu 0.601
_exptl_absorpt_correction_T_max 0.8943
_exptl_absorpt_correction_T_min 0.8791
_exptl_absorpt_correction_type multi-scan
_exptl_crystal_colour colorless
_exptl_crystal_density_diffrn 1.327
_exptl_crystal_density_method 'not measured'
_exptl_crystal_description block
_exptl_crystal_F_000 610
_exptl_crystal_size_max 0.22
_exptl_crystal_size_mid 0.21
_exptl_crystal_size_min 0.19
_refine_diff_density_max 0.261
_refine_diff_density_min -0.397
_refine_diff_density_rms 0.060
_refine_ls_abs_structure_details 'Flack H D (1983), Acta Cryst. A39, 876-881'
_refine_ls_abs_structure_Flack 0.013(13)
_refine_ls_extinction_method none
_refine_ls_goodness_of_fit_ref 0.999
_refine_ls_hydrogen_treatment mixed
_refine_ls_matrix_type full
_refine_ls_number_parameters 387
_refine_ls_number_reflns 6154
_refine_ls_number_restraints 80
_refine_ls_restrained_S_all 1.059
_refine_ls_R_factor_all 0.0320
_refine_ls_R_factor_gt 0.0307
_refine_ls_shift/su_max 0.001
_refine_ls_shift/su_mean 0.000
_refine_ls_structure_factor_coef Fsqd
_refine_ls_weighting_details 'calc w=1/[\s^2^(Fo^2^)+(0.0098P)^2^+0.6315P] where P=(Fo^2^+2Fc^2^)/3'
_refine_ls_weighting_scheme calc
_refine_ls_wR_factor_gt 0.0709
_refine_ls_wR_factor_ref 0.0716
_reflns_number_gt 5911
_reflns_number_total 6154
_reflns_threshold_expression >2sigma(I)
_cod_data_source_file ol6b02828_si_003.cif
_cod_data_source_block test_0m
_cod_depositor_comments
;
The following automatic conversions were performed:

data item '_symmetry_cell_setting' value 'Monoclinic' was changed to
'monoclinic' in accordance with the
/home/saulius/struct/COD-crude-data/automatic-downloads/DataCite-retrospective/ACS/depositions/lib/dictionaries/cif_core.dic
dictionary named 'cif_core.dic' version 2.4.2 last updated on
2011-04-26.

Automatic conversion script
Id: cif_fix_values 6909 2019-04-08 15:41:33Z antanas 
;
_cod_original_sg_symbol_H-M P2(1)
_cod_database_code 1555886

loop_
_symmetry_equiv_pos_as_xyz
'x, y, z'
'-x, y+1/2, -z'

loop_
_atom_site_label
_atom_site_type_symbol
_atom_site_fract_x
_atom_site_fract_y
_atom_site_fract_z
_atom_site_U_iso_or_equiv
_atom_site_adp_type
_atom_site_occupancy
_atom_site_symmetry_multiplicity
_atom_site_calc_flag
_atom_site_refinement_flags
_atom_site_disorder_assembly
_atom_site_disorder_group
C30 C 1.0124(2) 0.11222(18) 0.62089(19) 0.0349(8) Uani 0.762(5) 1 d PGD A 1
C31 C 1.0611(4) 0.21459(18) 0.5849(3) 0.094(2) Uani 0.762(5) 1 d PGD A 1
H31 H 1.0521 0.2809 0.6274 0.113 Uiso 0.762(5) 1 calc PR A 1
C32 C 1.1233(4) 0.2179(2) 0.4856(4) 0.122(3) Uani 0.762(5) 1 d PGD A 1
H32 H 1.1559 0.2864 0.4615 0.147 Uiso 0.762(5) 1 calc PR A 1
C33 C 1.1368(3) 0.1188(2) 0.4222(2) 0.0748(16) Uani 0.762(5) 1 d PGD A 1
H33 H 1.1784 0.1209 0.3557 0.090 Uiso 0.762(5) 1 calc PR A 1
C34 C 1.0881(3) 0.0164(2) 0.4581(2) 0.0563(10) Uani 0.762(5) 1 d PGD A 1
H34 H 1.0971 -0.0499 0.4157 0.068 Uiso 0.762(5) 1 calc PR A 1
C35 C 1.0259(3) 0.01311(15) 0.5575(2) 0.0537(10) Uani 0.762(5) 1 d PGD A 1
H35 H 0.9933 -0.0554 0.5815 0.064 Uiso 0.762(5) 1 calc PR A 1
C30' C 0.9864(2) 0.12055(18) 0.5870(2) 0.045(3) Uani 0.238(5) 1 d PGDU A 2
C31' C 0.9833(4) 0.2128(2) 0.5322(3) 0.059(3) Uani 0.238(5) 1 d PGDU A 2
H31' H 0.9674 0.2828 0.5656 0.070 Uiso 0.238(5) 1 calc PR A 2
C32' C 1.0062(5) 0.2006(3) 0.4139(3) 0.069(4) Uani 0.238(5) 1 d PGDU A 2
H32' H 0.9636 0.2466 0.3578 0.083 Uiso 0.238(5) 1 calc PR A 2
C33' C 1.0850(4) 0.1268(3) 0.3838(2) 0.055(3) Uani 0.238(5) 1 d PGDU A 2
H33' H 1.0996 0.1197 0.3064 0.066 Uiso 0.238(5) 1 calc PR A 2
C34' C 1.1516(2) 0.0539(3) 0.4717(2) 0.082(5) Uani 0.238(5) 1 d PGDU A 2
H34' H 1.2262 0.0167 0.4620 0.099 Uiso 0.238(5) 1 calc PR A 2
C35' C 1.0873(2) 0.0463(2) 0.57741(18) 0.067(4) Uani 0.238(5) 1 d PGDU A 2
H35' H 1.1124 -0.0058 0.6357 0.081 Uiso 0.238(5) 1 calc PR A 2
C1 C 0.3828(2) 0.3524(2) 0.7849(2) 0.0441(5) Uani 1 1 d . . .
C2 C 0.3363(2) 0.4140(3) 0.6883(2) 0.0616(7) Uani 1 1 d . . .
H2 H 0.3780 0.4119 0.6219 0.074 Uiso 1 1 calc R . .
C3 C 0.2284(3) 0.4790(3) 0.6886(3) 0.0718(9) Uani 1 1 d . . .
H3 H 0.1982 0.5191 0.6224 0.086 Uiso 1 1 calc R . .
C4 C 0.1662(3) 0.4844(3) 0.7862(3) 0.0667(8) Uani 1 1 d . . .
H4 H 0.0934 0.5272 0.7861 0.080 Uiso 1 1 calc R . .
C5 C 0.2118(3) 0.4271(4) 0.8823(3) 0.0815(11) Uani 1 1 d . . .
H5 H 0.1719 0.4332 0.9496 0.098 Uiso 1 1 calc R . .
C6 C 0.3179(3) 0.3590(3) 0.8820(3) 0.0713(10) Uani 1 1 d . . .
H6 H 0.3455 0.3174 0.9479 0.086 Uiso 1 1 calc R . .
C7 C 0.5429(2) 0.2477(2) 0.6370(2) 0.0409(5) Uani 1 1 d . . .
C8 C 0.4748(3) 0.1607(2) 0.5767(2) 0.0516(6) Uani 1 1 d . . .
H8 H 0.4191 0.1170 0.6143 0.062 Uiso 1 1 calc R . .
C9 C 0.4899(3) 0.1392(3) 0.4617(3) 0.0610(8) Uani 1 1 d . . .
H9 H 0.4435 0.0818 0.4223 0.073 Uiso 1 1 calc R . .
C10 C 0.5726(3) 0.2020(3) 0.4054(2) 0.0631(8) Uani 1 1 d . . .
H10 H 0.5836 0.1862 0.3285 0.076 Uiso 1 1 calc R . .
C11 C 0.6395(3) 0.2885(3) 0.4630(2) 0.0581(7) Uani 1 1 d . . .
H11 H 0.6948 0.3317 0.4244 0.070 Uiso 1 1 calc R . .
C12 C 0.6249(2) 0.3117(2) 0.5781(2) 0.0474(6) Uani 1 1 d . . .
H12 H 0.6703 0.3705 0.6161 0.057 Uiso 1 1 calc R . .
C13 C 0.6446(2) 0.36694(19) 0.8382(2) 0.0364(5) Uani 1 1 d . . .
C14 C 0.7743(2) 0.33941(19) 0.8742(2) 0.0371(5) Uani 1 1 d . . .
C15 C 0.8341(2) 0.4434(2) 0.9115(2) 0.0475(6) Uani 1 1 d . . .
H15 H 0.9222 0.4512 0.9414 0.057 Uiso 1 1 calc R . .
C16 C 0.7456(3) 0.5323(2) 0.9024(3) 0.0539(7) Uani 1 1 d . . .
H16 H 0.7619 0.6122 0.9240 0.065 Uiso 1 1 calc R . .
C17 C 0.6281(3) 0.4864(2) 0.8566(2) 0.0461(6) Uani 1 1 d . . .
H17 H 0.5498 0.5289 0.8414 0.055 Uiso 1 1 calc R . .
C18 C 0.7696(3) 0.3870(3) 1.1752(2) 0.0685(9) Uani 1 1 d . . .
H18 H 0.8590 0.3896 1.2014 0.082 Uiso 1 1 calc R . .
C19 C 0.7008(3) 0.2897(3) 1.1393(3) 0.0614(8) Uani 1 1 d . . .
H19 H 0.7339 0.2120 1.1354 0.074 Uiso 1 1 calc R . .
C20 C 0.5751(3) 0.3230(3) 1.1088(3) 0.0604(8) Uani 1 1 d . . .
H20 H 0.5059 0.2727 1.0807 0.072 Uiso 1 1 calc R . .
C21 C 0.5674(3) 0.4422(3) 1.1277(3) 0.0686(9) Uani 1 1 d . . .
H21 H 0.4921 0.4893 1.1147 0.082 Uiso 1 1 calc R . .
C22 C 0.6868(4) 0.4803(3) 1.1681(3) 0.0735(10) Uani 1 1 d . . .
H22 H 0.7095 0.5594 1.1880 0.088 Uiso 1 1 calc R . .
C23 C 0.8373(2) 0.22517(19) 0.86686(19) 0.0389(5) Uani 1 1 d . . .
H23 H 0.7746 0.1649 0.8701 0.047 Uiso 1 1 calc R . .
C24 C 0.9483(2) 0.1105(2) 0.7294(2) 0.0443(5) Uani 1 1 d D . .
H24 H 1.0142 0.0983 0.7930 0.053 Uiso 1 1 calc R A 1
C25 C 0.8604(2) 0.0102(2) 0.7330(2) 0.0397(5) Uani 1 1 d . A .
C26 C 0.7488(2) 0.0054(2) 0.6619(3) 0.0516(6) Uani 1 1 d . . .
H26 H 0.7269 0.0641 0.6098 0.062 Uiso 1 1 calc R A .
C27 C 0.6712(2) -0.0862(3) 0.6689(2) 0.0560(6) Uani 1 1 d . A .
H27 H 0.5956 -0.0901 0.6225 0.067 Uiso 1 1 calc R . .
C28 C 0.7069(2) -0.1729(2) 0.7458(2) 0.0523(6) Uani 1 1 d . . .
H28 H 0.6566 -0.2366 0.7524 0.063 Uiso 1 1 calc R A .
C29 C 0.8184(3) -0.1615(3) 0.8116(3) 0.0613(7) Uani 1 1 d . A .
H29 H 0.8429 -0.2203 0.8629 0.074 Uiso 1 1 calc R . .
C36 C 0.9408(3) 0.2066(3) 0.9654(2) 0.0580(7) Uani 1 1 d . . .
H36A H 1.0122 0.2519 0.9517 0.087 Uiso 1 1 calc R . .
H36B H 0.9638 0.1274 0.9687 0.087 Uiso 1 1 calc R . .
H36C H 0.9114 0.2288 1.0376 0.087 Uiso 1 1 calc R . .
Fe1 Fe 0.69109(3) 0.40769(3) 1.00879(3) 0.04001(8) Uani 1 1 d . . .
P1 P 0.52423(5) 0.26302(5) 0.79174(5) 0.03954(13) Uani 1 1 d . . .
N1 N 0.88936(18) 0.21890(17) 0.75409(17) 0.0419(4) Uani 1 1 d . A .
H1A H 0.8275 0.2326 0.6976 0.050 Uiso 1 1 calc R . .
H1B H 0.9462 0.2749 0.7513 0.050 Uiso 1 1 calc R . .
N2 N 0.8955(2) -0.0719(2) 0.80794(18) 0.0532(5) Uani 1 1 d . . .

loop_
_atom_site_aniso_label
_atom_site_aniso_U_11
_atom_site_aniso_U_22
_atom_site_aniso_U_33
_atom_site_aniso_U_23
_atom_site_aniso_U_13
_atom_site_aniso_U_12
C30 0.0282(14) 0.0428(17) 0.0335(17) -0.0015(13) 0.0024(14) -0.0002(12)
C31 0.116(5) 0.058(3) 0.121(5) -0.020(3) 0.075(4) -0.024(3)
C32 0.172(7) 0.071(3) 0.146(6) -0.012(4) 0.122(5) -0.027(4)
C33 0.069(3) 0.086(3) 0.075(3) 0.005(3) 0.040(3) 0.013(3)
C34 0.053(2) 0.066(2) 0.052(2) -0.0144(18) 0.0157(17) 0.0032(18)
C35 0.061(2) 0.049(2) 0.054(2) -0.0078(17) 0.0173(18) 0.0010(17)
C30' 0.028(5) 0.076(7) 0.030(5) 0.014(5) -0.009(4) 0.025(5)
C31' 0.072(7) 0.055(6) 0.054(6) 0.010(5) 0.033(6) 0.006(6)
C32' 0.089(9) 0.069(7) 0.055(7) 0.021(6) 0.029(6) 0.009(7)
C33' 0.045(6) 0.075(8) 0.049(6) -0.004(6) 0.020(5) -0.008(5)
C34' 0.102(10) 0.079(9) 0.072(9) -0.004(8) 0.039(8) 0.033(9)
C35' 0.080(8) 0.061(8) 0.066(7) 0.022(6) 0.026(6) 0.034(7)
C1 0.0372(11) 0.0524(13) 0.0432(13) 0.0013(11) 0.0062(9) -0.0026(10)
C2 0.0575(13) 0.0770(18) 0.0523(14) 0.0097(18) 0.0159(11) 0.0147(18)
C3 0.0674(19) 0.081(2) 0.066(2) 0.0098(17) 0.0047(15) 0.0267(17)
C4 0.0454(15) 0.077(2) 0.079(2) -0.0051(18) 0.0121(14) 0.0100(14)
C5 0.0541(15) 0.130(4) 0.0632(18) -0.003(2) 0.0220(13) 0.018(2)
C6 0.0528(15) 0.114(3) 0.0494(16) 0.0198(17) 0.0148(12) 0.0180(16)
C7 0.0409(11) 0.0423(12) 0.0396(12) 0.0022(10) 0.0042(9) 0.0045(9)
C8 0.0508(15) 0.0518(15) 0.0514(16) -0.0012(13) 0.0016(12) -0.0036(12)
C9 0.0693(18) 0.0588(17) 0.0526(17) -0.0116(14) -0.0042(14) 0.0043(15)
C10 0.0750(19) 0.075(2) 0.0395(14) -0.0022(14) 0.0042(13) 0.0207(16)
C11 0.0584(15) 0.0673(18) 0.0507(15) 0.0143(14) 0.0162(12) 0.0083(13)
C12 0.0470(13) 0.0499(14) 0.0455(14) 0.0076(11) 0.0061(10) 0.0033(10)
C13 0.0380(11) 0.0358(11) 0.0361(11) 0.0015(9) 0.0069(9) -0.0024(8)
C14 0.0387(11) 0.0369(12) 0.0370(12) -0.0026(9) 0.0101(9) -0.0052(9)
C15 0.0458(12) 0.0442(13) 0.0544(15) -0.0058(11) 0.0144(11) -0.0114(10)
C16 0.0655(16) 0.0329(12) 0.0659(18) -0.0017(12) 0.0185(13) -0.0096(11)
C17 0.0538(14) 0.0367(12) 0.0494(15) 0.0065(11) 0.0128(11) 0.0041(10)
C18 0.0640(16) 0.101(3) 0.0400(13) -0.0082(17) 0.0048(11) -0.0005(18)
C19 0.0704(18) 0.071(2) 0.0451(15) 0.0144(14) 0.0174(13) 0.0141(15)
C20 0.0605(17) 0.078(2) 0.0446(15) 0.0091(15) 0.0160(12) -0.0088(15)
C21 0.0677(18) 0.084(2) 0.0582(18) 0.0027(16) 0.0283(14) 0.0217(16)
C22 0.093(3) 0.075(2) 0.0561(19) -0.0277(17) 0.0264(17) -0.0038(19)
C23 0.0369(10) 0.0394(11) 0.0407(12) -0.0036(9) 0.0049(9) 0.0005(9)
C24 0.0379(11) 0.0454(13) 0.0506(14) -0.0084(11) 0.0093(10) 0.0007(10)
C25 0.0385(11) 0.0409(12) 0.0407(12) -0.0062(10) 0.0084(9) 0.0032(9)
C26 0.0469(13) 0.0452(13) 0.0607(17) 0.0022(12) -0.0040(12) 0.0049(11)
C27 0.0412(11) 0.0561(14) 0.0688(16) -0.0078(17) -0.0042(10) 0.0007(14)
C28 0.0523(14) 0.0516(14) 0.0545(16) -0.0031(12) 0.0134(12) -0.0110(12)
C29 0.0683(17) 0.0606(17) 0.0532(17) 0.0169(14) -0.0026(13) -0.0101(14)
C36 0.0564(15) 0.0677(18) 0.0483(15) -0.0081(14) -0.0033(12) 0.0182(13)
Fe1 0.04261(15) 0.03929(16) 0.03924(16) -0.00492(16) 0.00963(11) 0.00011(15)
P1 0.0396(3) 0.0407(3) 0.0385(3) 0.0045(3) 0.0050(2) -0.0038(2)
N1 0.0403(9) 0.0390(10) 0.0476(11) -0.0044(9) 0.0109(8) -0.0020(8)
N2 0.0533(11) 0.0552(15) 0.0495(11) 0.0048(11) -0.0031(9) -0.0054(10)

loop_
_atom_type_symbol
_atom_type_description
_atom_type_scat_dispersion_real
_atom_type_scat_dispersion_imag
_atom_type_scat_source
C C 0.0033 0.0016 'International Tables Vol C Tables 4.2.6.8 and 6.1.1.4'
H H 0.0000 0.0000 'International Tables Vol C Tables 4.2.6.8 and 6.1.1.4'
N N 0.0061 0.0033 'International Tables Vol C Tables 4.2.6.8 and 6.1.1.4'
P P 0.1023 0.0942 'International Tables Vol C Tables 4.2.6.8 and 6.1.1.4'
Fe Fe 0.3463 0.8444 'International Tables Vol C Tables 4.2.6.8 and 6.1.1.4'

loop_
_geom_angle_atom_site_label_1
_geom_angle_atom_site_label_2
_geom_angle_atom_site_label_3
_geom_angle
C31 C30 C35 120.0
C31 C30 C24 118.97(16)
C35 C30 C24 121.02(16)
C30 C31 C32 120.0
C30 C31 H31 120.0
C32 C31 H31 120.0
C33 C32 C31 120.0
C33 C32 H32 120.0
C31 C32 H32 120.0
C34 C33 C32 120.0
C34 C33 H33 120.0
C32 C33 H33 120.0
C33 C34 C35 120.0
C33 C34 H34 120.0
C35 C34 H34 120.0
C34 C35 C30 120.0
C34 C35 H35 120.0
C30 C35 H35 120.0
C31' C30' C35' 118.4
C31' C30' C24 122.80(14)
C35' C30' C24 106.89(17)
C30' C31' C32' 113.8
C30' C31' H31' 123.1
C32' C31' H31' 123.1
C33' C32' C31' 120.9
C33' C32' H32' 119.6
C31' C32' H32' 119.6
C32' C33' C34' 119.6
C32' C33' H33' 120.2
C34' C33' H33' 120.2
C33' C34' C35' 112.2
C33' C34' H34' 123.9
C35' C34' H34' 123.9
C30' C35' C34' 117.5
C30' C35' H35' 121.3
C34' C35' H35' 121.3
C2 C1 C6 117.2(2)
C2 C1 P1 124.19(19)
C6 C1 P1 118.6(2)
C1 C2 C3 121.3(2)
C1 C2 H2 119.4
C3 C2 H2 119.4
C4 C3 C2 120.3(3)
C4 C3 H3 119.8
C2 C3 H3 119.8
C5 C4 C3 119.4(3)
C5 C4 H4 120.3
C3 C4 H4 120.3
C4 C5 C6 120.8(3)
C4 C5 H5 119.6
C6 C5 H5 119.6
C1 C6 C5 121.0(3)
C1 C6 H6 119.5
C5 C6 H6 119.5
C12 C7 C8 118.3(2)
C12 C7 P1 124.50(19)
C8 C7 P1 117.10(19)
C9 C8 C7 120.5(3)
C9 C8 H8 119.7
C7 C8 H8 119.7
C10 C9 C8 120.4(3)
C10 C9 H9 119.8
C8 C9 H9 119.8
C9 C10 C11 119.9(3)
C9 C10 H10 120.1
C11 C10 H10 120.1
C10 C11 C12 120.5(3)
C10 C11 H11 119.8
C12 C11 H11 119.8
C11 C12 C7 120.5(3)
C11 C12 H12 119.8
C7 C12 H12 119.8
C17 C13 C14 107.7(2)
C17 C13 P1 127.2(2)
C14 C13 P1 124.85(17)
C17 C13 Fe1 69.48(16)
C14 C13 Fe1 68.86(13)
P1 C13 Fe1 122.66(12)
C15 C14 C13 106.8(2)
C15 C14 C23 125.76(19)
C13 C14 C23 127.3(2)
C15 C14 Fe1 69.67(14)
C13 C14 Fe1 69.48(13)
C23 C14 Fe1 128.82(16)
C16 C15 C14 109.2(2)
C16 C15 Fe1 69.56(14)
C14 C15 Fe1 69.45(13)
C16 C15 H15 125.4
C14 C15 H15 125.4
Fe1 C15 H15 125.4
C15 C16 C17 108.4(2)
C15 C16 Fe1 70.01(14)
C17 C16 Fe1 69.88(14)
C15 C16 H16 125.8
C17 C16 H16 125.8
Fe1 C16 H16 125.8
C16 C17 C13 107.8(2)
C16 C17 Fe1 69.19(16)
C13 C17 Fe1 69.63(15)
C16 C17 H17 126.1
C13 C17 H17 126.1
Fe1 C17 H17 126.1
C19 C18 C22 107.7(3)
C19 C18 Fe1 70.10(16)
C22 C18 Fe1 69.75(19)
C19 C18 H18 126.2
C22 C18 H18 126.2
Fe1 C18 H18 126.2
C18 C19 C20 108.2(3)
C18 C19 Fe1 69.81(18)
C20 C19 Fe1 69.69(17)
C18 C19 H19 125.9
C20 C19 H19 125.9
Fe1 C19 H19 125.9
C21 C20 C19 107.6(3)
C21 C20 Fe1 69.99(18)
C19 C20 Fe1 69.70(16)
C21 C20 H20 126.2
C19 C20 H20 126.2
Fe1 C20 H20 126.2
C22 C21 C20 107.5(3)
C22 C21 Fe1 69.57(17)
C20 C21 Fe1 69.51(18)
C22 C21 H21 126.2
C20 C21 H21 126.2
Fe1 C21 H21 126.2
C21 C22 C18 109.1(3)
C21 C22 Fe1 70.49(18)
C18 C22 Fe1 69.90(17)
C21 C22 H22 125.5
C18 C22 H22 125.5
Fe1 C22 H22 125.5
N1 C23 C14 107.93(18)
N1 C23 C36 109.97(19)
C14 C23 C36 112.5(2)
N1 C23 H23 108.8
C14 C23 H23 108.8
C36 C23 H23 108.8
N1 C24 C30 113.5(2)
N1 C24 C25 112.64(18)
C30 C24 C25 112.2(2)
N1 C24 C30' 105.92(19)
C30 C24 C30' 14.1
C25 C24 C30' 106.66(19)
N1 C24 H24 105.9
C30 C24 H24 105.9
C25 C24 H24 105.9
C30' C24 H24 120.0
N2 C25 C26 122.1(2)
N2 C25 C24 116.4(2)
C26 C25 C24 121.5(2)
C27 C26 C25 119.6(3)
C27 C26 H26 120.2
C25 C26 H26 120.2
C26 C27 C28 119.0(2)
C26 C27 H27 120.5
C28 C27 H27 120.5
C29 C28 C27 117.5(3)
C29 C28 H28 121.2
C27 C28 H28 121.2
N2 C29 C28 124.8(3)
N2 C29 H29 117.6
C28 C29 H29 117.6
C23 C36 H36A 109.5
C23 C36 H36B 109.5
H36A C36 H36B 109.5
C23 C36 H36C 109.5
H36A C36 H36C 109.5
H36B C36 H36C 109.5
C16 Fe1 C14 69.04(11)
C16 Fe1 C22 106.48(13)
C14 Fe1 C22 155.34(13)
C16 Fe1 C18 122.73(13)
C14 Fe1 C18 120.32(11)
C22 Fe1 C18 40.36(14)
C16 Fe1 C15 40.43(11)
C14 Fe1 C15 40.87(9)
C22 Fe1 C15 120.15(13)
C18 Fe1 C15 106.45(12)
C16 Fe1 C20 157.15(12)
C14 Fe1 C20 125.72(12)
C22 Fe1 C20 67.54(14)
C18 Fe1 C20 67.96(13)
C15 Fe1 C20 161.90(12)
C16 Fe1 C19 159.58(12)
C14 Fe1 C19 107.87(11)
C22 Fe1 C19 67.43(15)
C18 Fe1 C19 40.09(14)
C15 Fe1 C19 124.20(12)
C20 Fe1 C19 40.62(12)
C16 Fe1 C17 40.94(11)
C14 Fe1 C17 69.49(10)
C22 Fe1 C17 123.91(14)
C18 Fe1 C17 159.84(13)
C15 Fe1 C17 68.52(11)
C20 Fe1 C17 122.67(12)
C19 Fe1 C17 158.62(12)
C16 Fe1 C13 68.86(10)
C14 Fe1 C13 41.65(9)
C22 Fe1 C13 161.30(13)
C18 Fe1 C13 157.39(12)
C15 Fe1 C13 68.82(10)
C20 Fe1 C13 109.31(11)
C19 Fe1 C13 123.11(12)
C17 Fe1 C13 40.89(10)
C16 Fe1 C21 120.80(12)
C14 Fe1 C21 163.05(12)
C22 Fe1 C21 39.94(14)
C18 Fe1 C21 67.85(13)
C15 Fe1 C21 155.20(12)
C20 Fe1 C21 40.50(14)
C19 Fe1 C21 67.95(13)
C17 Fe1 C21 108.05(12)
C13 Fe1 C21 125.68(12)
C13 P1 C7 102.10(11)
C13 P1 C1 101.10(11)
C7 P1 C1 100.66(11)
C24 N1 C23 115.34(19)
C24 N1 H1A 108.4
C23 N1 H1A 108.4
C24 N1 H1B 108.4
C23 N1 H1B 108.4
H1A N1 H1B 107.5
C25 N2 C29 116.9(2)

loop_
_geom_bond_atom_site_label_1
_geom_bond_atom_site_label_2
_geom_bond_distance
C30 C31 1.3900
C30 C35 1.3900
C30 C24 1.495(3)
C31 C32 1.3900
C31 H31 0.9300
C32 C33 1.3900
C32 H32 0.9300
C33 C34 1.3900
C33 H33 0.9300
C34 C35 1.3900
C34 H34 0.9300
C35 H35 0.9300
C30' C31' 1.2528
C30' C35' 1.4049
C30' C24 1.745(3)
C31' C32' 1.4249
C31' H31' 0.9300
C32' C33' 1.2843
C32' H32' 0.9300
C33' C34' 1.4615
C33' H33' 0.9300
C34' C35' 1.4697
C34' H34' 0.9300
C35' H35' 0.9300
C1 C2 1.383(4)
C1 C6 1.386(4)
C1 P1 1.843(2)
C2 C3 1.389(4)
C2 H2 0.9300
C3 C4 1.373(4)
C3 H3 0.9300
C4 C5 1.351(5)
C4 H4 0.9300
C5 C6 1.393(4)
C5 H5 0.9300
C6 H6 0.9300
C7 C12 1.388(3)
C7 C8 1.402(4)
C7 P1 1.834(2)
C8 C9 1.382(4)
C8 H8 0.9300
C9 C10 1.371(5)
C9 H9 0.9300
C10 C11 1.376(4)
C10 H10 0.9300
C11 C12 1.386(4)
C11 H11 0.9300
C12 H12 0.9300
C13 C17 1.429(3)
C13 C14 1.453(3)
C13 P1 1.819(2)
C13 Fe1 2.047(2)
C14 C15 1.425(3)
C14 C23 1.507(3)
C14 Fe1 2.039(2)
C15 C16 1.409(4)
C15 Fe1 2.042(2)
C15 H15 0.9800
C16 C17 1.427(4)
C16 Fe1 2.036(3)
C16 H16 0.9800
C17 Fe1 2.045(3)
C17 H17 0.9800
C18 C19 1.400(5)
C18 C22 1.407(5)
C18 Fe1 2.041(3)
C18 H18 0.9800
C19 C20 1.419(4)
C19 Fe1 2.045(3)
C19 H19 0.9800
C20 C21 1.417(5)
C20 Fe1 2.044(3)
C20 H20 0.9800
C21 C22 1.397(5)
C21 Fe1 2.051(3)
C21 H21 0.9800
C22 Fe1 2.039(3)
C22 H22 0.9800
C23 N1 1.475(3)
C23 C36 1.529(3)
C23 H23 0.9800
C24 N1 1.462(3)
C24 C25 1.512(3)
C24 H24 0.9800
C25 N2 1.326(3)
C25 C26 1.388(3)
C26 C27 1.367(4)
C26 H26 0.9300
C27 C28 1.380(4)
C27 H27 0.9300
C28 C29 1.363(4)
C28 H28 0.9300
C29 N2 1.342(4)
C29 H29 0.9300
C36 H36A 0.9600
C36 H36B 0.9600
C36 H36C 0.9600
N1 H1A 0.9000
N1 H1B 0.9000
